data_4319974
loop_
_publ_author_name
'Luc LePichon'
'Douglas W. Stephan'

_publ_section_title
;
 Contrasting Formation of a (Phenylthio)phosphinimine and
 (Phenylthio)phosphazide. Synthesis of Metal Complexes
;
_journal_name_full 'Inorganic Chemistry'
_journal_page_first 3827
_journal_page_last 3829
_journal_paper_doi 10.1021/ic001303x
_journal_volume 40
_journal_year 2001
_chemical_formula_sum 'C16 H28 Cl2 Fe N P S'
_chemical_formula_weight 424.17
_space_group_IT_number 14
_symmetry_cell_setting monoclinic
_symmetry_space_group_name_Hall '-P 2ybc'
_symmetry_space_group_name_H-M 'P 1 21/c 1'
_atom_sites_solution_hydrogens geom
_atom_sites_solution_primary direct
_atom_sites_solution_secondary difmap
_audit_creation_method SHELXL-97
_cell_angle_alpha 90.00
_cell_angle_beta 102.1040(10)
_cell_angle_gamma 90.00
_cell_formula_units_Z 4
_cell_length_a 9.32850(10)
_cell_length_b 15.2783(3)
_cell_length_c 15.0720(2)
_cell_measurement_temperature 293(2)
_cell_measurement_theta_max 25.0
_cell_measurement_theta_min 2
_cell_volume 2100.36(6)
_computing_structure_refinement 'SHELXL-97 (Sheldrick, 1997)'
_computing_structure_solution 'SHELXS-97 (Sheldrick, 1990)'
_diffrn_ambient_temperature 293(2)
_diffrn_measured_fraction_theta_full 0.996
_diffrn_measured_fraction_theta_max 0.996
_diffrn_radiation_monochromator graphite
_diffrn_radiation_source 'fine-focus sealed tube'
_diffrn_radiation_type MoK\a
_diffrn_radiation_wavelength 0.71073
_diffrn_reflns_av_R_equivalents 0.0339
_diffrn_reflns_av_sigmaI/netI 0.0361
_diffrn_reflns_limit_h_max 11
_diffrn_reflns_limit_h_min -10
_diffrn_reflns_limit_k_max 13
_diffrn_reflns_limit_k_min -18
_diffrn_reflns_limit_l_max 17
_diffrn_reflns_limit_l_min -17
_diffrn_reflns_number 10694
_diffrn_reflns_theta_full 25.00
_diffrn_reflns_theta_max 25.00
_diffrn_reflns_theta_min 1.92
_exptl_absorpt_coefficient_mu 1.144
_exptl_absorpt_correction_T_max 0.152488
_exptl_absorpt_correction_T_min 0.070517
_exptl_absorpt_correction_type sadabs
_exptl_crystal_density_diffrn 1.341
_exptl_crystal_density_method 'not measured'
_exptl_crystal_F_000 888
_exptl_crystal_size_max 0.32
_exptl_crystal_size_mid 0.27
_exptl_crystal_size_min 0.22
_refine_diff_density_max 0.528
_refine_diff_density_min -0.340
_refine_diff_density_rms 0.064
_refine_ls_extinction_method none
_refine_ls_goodness_of_fit_ref 1.167
_refine_ls_hydrogen_treatment mixed
_refine_ls_matrix_type full
_refine_ls_number_parameters 199
_refine_ls_number_reflns 3675
_refine_ls_number_restraints 0
_refine_ls_restrained_S_all 1.167
_refine_ls_R_factor_all 0.0517
_refine_ls_R_factor_gt 0.0478
_refine_ls_shift/su_max 0.000
_refine_ls_shift/su_mean 0.000
_refine_ls_structure_factor_coef Fsqd
_refine_ls_weighting_details 'calc w=1/[\s^2^(Fo^2^)+(0.0493P)^2^+1.4976P] where P=(Fo^2^+2Fc^2^)/3'
_refine_ls_weighting_scheme calc
_refine_ls_wR_factor_gt 0.1202
_refine_ls_wR_factor_ref 0.1225
_reflns_number_gt 3452
_reflns_number_total 3675
_reflns_threshold_expression >2sigma(I)
_cod_data_source_file ic001303x_1.cif
_cod_data_source_block '[i-Pr3PNCH2SPh)FeCl(m-Cl)]2'
_cod_original_cell_volume 2100.36(5)
_cod_database_code 4319974

loop_
_symmetry_equiv_pos_as_xyz
'x, y, z'
'-x, y+1/2, -z+1/2'
'-x, -y, -z'
'x, -y-1/2, z-1/2'

loop_
_atom_site_label
_atom_site_type_symbol
_atom_site_fract_x
_atom_site_fract_y
_atom_site_fract_z
_atom_site_U_iso_or_equiv
_atom_site_adp_type
_atom_site_occupancy
_atom_site_symmetry_multiplicity
_atom_site_calc_flag
_atom_site_refinement_flags
_atom_site_disorder_assembly
_atom_site_disorder_group
Fe1 Fe 0.05641(6) 0.01231(3) 0.11782(3) 0.05378(18) Uani 1 1 d . . .
Cl1 Cl 0.20355(14) -0.09381(7) 0.19074(8) 0.0839(3) Uani 1 1 d . . .
Cl2 Cl 0.11991(12) 0.07834(6) -0.01260(7) 0.0698(3) Uani 1 1 d . . .
P1 P -0.20358(9) 0.10940(5) 0.20263(5) 0.0429(2) Uani 1 1 d . . .
S1 S 0.23958(9) 0.16524(6) 0.21315(6) 0.0536(2) Uani 1 1 d . . .
N1 N -0.0430(3) 0.10729(15) 0.17778(17) 0.0425(6) Uani 1 1 d . . .
C1 C -0.2556(4) -0.0050(2) 0.2109(3) 0.0588(9) Uani 1 1 d . . .
H1A H -0.2496 -0.0315 0.1526 0.071 Uiso 1 1 calc R . .
C2 C -0.1485(5) -0.0569(3) 0.2827(3) 0.0822(13) Uani 1 1 d . . .
H2A H -0.1817 -0.1163 0.2835 0.123 Uiso 1 1 calc R . .
H2B H -0.1437 -0.0309 0.3413 0.123 Uiso 1 1 calc R . .
H2C H -0.0529 -0.0560 0.2685 0.123 Uiso 1 1 calc R . .
C3 C -0.4140(5) -0.0183(3) 0.2205(4) 0.0843(13) Uani 1 1 d . . .
H3A H -0.4333 -0.0797 0.2245 0.126 Uiso 1 1 calc R . .
H3B H -0.4795 0.0060 0.1686 0.126 Uiso 1 1 calc R . .
H3C H -0.4289 0.0105 0.2745 0.126 Uiso 1 1 calc R . .
C4 C -0.2035(4) 0.1724(2) 0.3062(2) 0.0497(8) Uani 1 1 d . . .
H4A H -0.1675 0.2307 0.2945 0.060 Uiso 1 1 calc R . .
C5 C -0.0954(4) 0.1385(3) 0.3904(2) 0.0738(11) Uani 1 1 d . . .
H5A H -0.1014 0.1745 0.4417 0.111 Uiso 1 1 calc R . .
H5B H 0.0025 0.1407 0.3798 0.111 Uiso 1 1 calc R . .
H5C H -0.1196 0.0792 0.4024 0.111 Uiso 1 1 calc R . .
C6 C -0.3544(4) 0.1878(3) 0.3275(3) 0.0736(11) Uani 1 1 d . . .
H6A H -0.3441 0.2213 0.3824 0.110 Uiso 1 1 calc R . .
H6B H -0.3991 0.1325 0.3352 0.110 Uiso 1 1 calc R . .
H6C H -0.4149 0.2193 0.2784 0.110 Uiso 1 1 calc R . .
C7 C -0.3439(4) 0.1616(2) 0.1138(2) 0.0572(8) Uani 1 1 d . . .
H7A H -0.4374 0.1596 0.1337 0.069 Uiso 1 1 calc R . .
C8 C -0.3638(6) 0.1129(3) 0.0239(3) 0.0854(13) Uani 1 1 d . . .
H8A H -0.4379 0.1415 -0.0205 0.128 Uiso 1 1 calc R . .
H8B H -0.3931 0.0537 0.0319 0.128 Uiso 1 1 calc R . .
H8C H -0.2729 0.1129 0.0036 0.128 Uiso 1 1 calc R . .
C9 C -0.3067(5) 0.2572(3) 0.1018(3) 0.0795(12) Uani 1 1 d . . .
H9A H -0.3819 0.2833 0.0562 0.119 Uiso 1 1 calc R . .
H9B H -0.2144 0.2610 0.0835 0.119 Uiso 1 1 calc R . .
H9C H -0.3003 0.2877 0.1583 0.119 Uiso 1 1 calc R . .
C10 C 0.0428(3) 0.18788(19) 0.1823(2) 0.0446(7) Uani 1 1 d . . .
H10A H 0.0159 0.2269 0.2269 0.054 Uiso 1 1 calc R . .
H10B H 0.0203 0.2170 0.1238 0.054 Uiso 1 1 calc R . .
C11 C 0.2690(3) 0.1511(2) 0.3335(2) 0.0516(8) Uani 1 1 d . . .
C12 C 0.2704(4) 0.2228(3) 0.3896(3) 0.0642(9) Uani 1 1 d . . .
H12A H 0.2526 0.2784 0.3645 0.077 Uiso 1 1 calc R . .
C13 C 0.2979(5) 0.2123(3) 0.4828(3) 0.0749(11) Uani 1 1 d . . .
H13A H 0.2981 0.2607 0.5202 0.090 Uiso 1 1 calc R . .
C14 C 0.3248(5) 0.1309(4) 0.5196(3) 0.0784(12) Uani 1 1 d . . .
H14A H 0.3433 0.1239 0.5822 0.094 Uiso 1 1 calc R . .
C15 C 0.3248(5) 0.0595(3) 0.4648(3) 0.0795(12) Uani 1 1 d . . .
H15A H 0.3432 0.0042 0.4906 0.095 Uiso 1 1 calc R . .
C16 C 0.2974(4) 0.0688(3) 0.3708(3) 0.0639(9) Uani 1 1 d . . .
H16A H 0.2982 0.0203 0.3337 0.077 Uiso 1 1 calc R . .

loop_
_atom_site_aniso_label
_atom_site_aniso_U_11
_atom_site_aniso_U_22
_atom_site_aniso_U_33
_atom_site_aniso_U_23
_atom_site_aniso_U_13
_atom_site_aniso_U_12
Fe1 0.0706(4) 0.0402(3) 0.0594(3) 0.0003(2) 0.0337(3) 0.0057(2)
Cl1 0.1082(9) 0.0502(5) 0.0961(8) 0.0087(5) 0.0279(7) 0.0224(5)
Cl2 0.0994(7) 0.0585(5) 0.0638(5) -0.0120(4) 0.0455(5) -0.0259(5)
P1 0.0445(4) 0.0424(4) 0.0449(4) -0.0064(3) 0.0168(3) -0.0041(3)
S1 0.0440(4) 0.0654(5) 0.0547(5) 0.0031(4) 0.0181(4) -0.0012(4)
N1 0.0487(14) 0.0344(12) 0.0477(14) -0.0026(10) 0.0175(11) -0.0011(10)
C1 0.072(2) 0.0494(19) 0.065(2) -0.0109(16) 0.0374(18) -0.0153(17)
C2 0.095(3) 0.059(2) 0.101(3) 0.019(2) 0.040(3) -0.003(2)
C3 0.076(3) 0.082(3) 0.105(4) -0.010(3) 0.042(3) -0.031(2)
C4 0.0495(17) 0.0536(19) 0.0503(18) -0.0131(14) 0.0201(14) -0.0040(14)
C5 0.067(2) 0.106(3) 0.050(2) -0.012(2) 0.0141(17) 0.005(2)
C6 0.059(2) 0.097(3) 0.070(2) -0.029(2) 0.0262(19) 0.001(2)
C7 0.0468(18) 0.069(2) 0.0554(19) -0.0084(16) 0.0092(15) 0.0011(16)
C8 0.097(3) 0.098(3) 0.055(2) -0.012(2) 0.001(2) 0.011(3)
C9 0.079(3) 0.073(3) 0.078(3) 0.014(2) -0.003(2) 0.013(2)
C10 0.0433(16) 0.0403(15) 0.0514(17) 0.0031(13) 0.0126(13) 0.0015(13)
C11 0.0396(16) 0.062(2) 0.0551(19) 0.0059(16) 0.0149(14) 0.0000(14)
C12 0.066(2) 0.062(2) 0.063(2) 0.0023(18) 0.0104(18) 0.0029(18)
C13 0.075(3) 0.089(3) 0.059(2) -0.003(2) 0.0096(19) 0.000(2)
C14 0.066(2) 0.113(4) 0.056(2) 0.016(2) 0.0114(19) -0.001(2)
C15 0.074(3) 0.083(3) 0.082(3) 0.033(3) 0.018(2) 0.007(2)
C16 0.058(2) 0.063(2) 0.073(2) 0.0092(19) 0.0202(18) 0.0045(17)

loop_
_atom_type_symbol
_atom_type_description
_atom_type_scat_dispersion_real
_atom_type_scat_dispersion_imag
_atom_type_scat_source
C C 0.0033 0.0016 'International Tables Vol C Tables 4.2.6.8 and 6.1.1.4'
H H 0.0000 0.0000 'International Tables Vol C Tables 4.2.6.8 and 6.1.1.4'
N N 0.0061 0.0033 'International Tables Vol C Tables 4.2.6.8 and 6.1.1.4'
P P 0.1023 0.0942 'International Tables Vol C Tables 4.2.6.8 and 6.1.1.4'
S S 0.1246 0.1234 'International Tables Vol C Tables 4.2.6.8 and 6.1.1.4'
Cl Cl 0.1484 0.1585 'International Tables Vol C Tables 4.2.6.8 and 6.1.1.4'
Fe Fe 0.3463 0.8444 'International Tables Vol C Tables 4.2.6.8 and 6.1.1.4'

loop_
_geom_angle_atom_site_label_1
_geom_angle_atom_site_label_2
_geom_angle_atom_site_label_3
_geom_angle
_geom_angle_site_symmetry_1
_geom_angle_site_symmetry_3
_geom_angle_publ_flag
N1 Fe1 Cl1 125.74(8) . . ?
N1 Fe1 Cl2 106.19(7) . . ?
Cl1 Fe1 Cl2 118.25(5) . . ?
N1 Fe1 Cl2 112.51(8) . 3 ?
Cl1 Fe1 Cl2 99.54(5) . 3 ?
Cl2 Fe1 Cl2 87.42(3) . 3 ?
Fe1 Cl2 Fe1 92.58(3) . 3 ?
N1 P1 C1 105.60(15) . . ?
N1 P1 C4 111.86(14) . . ?
C1 P1 C4 113.42(16) . . ?
N1 P1 C7 113.01(15) . . ?
C1 P1 C7 107.74(18) . . ?
C4 P1 C7 105.31(16) . . ?
C11 S1 C10 102.30(14) . . ?
C10 N1 P1 119.75(19) . . ?
C10 N1 Fe1 109.00(18) . . ?
P1 N1 Fe1 130.36(14) . . ?
C3 C1 C2 111.4(3) . . ?
C3 C1 P1 114.2(3) . . ?
C2 C1 P1 113.6(3) . . ?
C6 C4 C5 110.6(3) . . ?
C6 C4 P1 115.1(2) . . ?
C5 C4 P1 114.2(2) . . ?
C9 C7 C8 110.6(4) . . ?
C9 C7 P1 110.9(3) . . ?
C8 C7 P1 111.7(3) . . ?
N1 C10 S1 111.3(2) . . ?
C16 C11 C12 119.8(3) . . ?
C16 C11 S1 119.9(3) . . ?
C12 C11 S1 120.2(3) . . ?
C11 C12 C13 120.4(4) . . ?
C14 C13 C12 119.8(4) . . ?
C13 C14 C15 120.4(4) . . ?
C14 C15 C16 120.5(4) . . ?
C11 C16 C15 119.1(4) . . ?

loop_
_geom_bond_atom_site_label_1
_geom_bond_atom_site_label_2
_geom_bond_distance
_geom_bond_site_symmetry_2
_geom_bond_publ_flag
Fe1 N1 2.033(2) . ?
Fe1 Cl1 2.2556(12) . ?
Fe1 Cl2 2.3918(10) . ?
Fe1 Cl2 2.4586(11) 3 ?
Cl2 Fe1 2.4586(11) 3 ?
P1 N1 1.619(3) . ?
P1 C1 1.825(3) . ?
P1 C4 1.834(3) . ?
P1 C7 1.846(4) . ?
S1 C11 1.790(3) . ?
S1 C10 1.830(3) . ?
N1 C10 1.462(4) . ?
C1 C3 1.528(5) . ?
C1 C2 1.532(6) . ?
C4 C6 1.526(5) . ?
C4 C5 1.536(5) . ?
C7 C9 1.521(6) . ?
C7 C8 1.522(5) . ?
C11 C16 1.379(5) . ?
C11 C12 1.382(5) . ?
C12 C13 1.383(5) . ?
C13 C14 1.364(7) . ?
C14 C15 1.368(7) . ?
C15 C16 1.394(6) . ?
